data_7225872
loop_
_publ_author_name
'de Pedro, Imanol'
'Fabelo, Oscar'
'Garcia Saiz, Abel'
'Vallcorba, Oriol'
'Junquera, Javier'
'Blanco, Jesus A.'
'Waerenborgh, Jo\~ao C.'
'Andreica, Daniel'
'Wildes, Andrew'
'Fernandez-Diaz, Maria Teresa'
'Rogriguez, Jesus'

_publ_section_title
;
 Dynamically Slow Solid-to-Solid Phase Transition Induced by Thermal
 Treatment on DimimFeCl4 Magnetic Ionic Liquid
;
_journal_name_full 'Phys. Chem. Chem. Phys.'
_journal_paper_doi 10.1039/C6CP02433E
_journal_year 2016
_chemical_formula_moiety 'C5 H9 N2, Cl4 Fe'
_chemical_formula_sum 'C5 H9 Cl4 Fe N2'
_chemical_formula_weight 294.79
_chemical_name_common
;
DimimFeCl4 (dimim=1,3-dimethylimidazolium)
;
_space_group_crystal_system monoclinic
_space_group_IT_number 14
_space_group_name_Hall '-P 2ybc'
_space_group_name_H-M_alt 'P 1 21/c 1'
_symmetry_Int_Tables_number 14
_symmetry_space_group_name_Hall '-P 2ybc'
_symmetry_space_group_name_H-M 'P 1 21/c 1'
_cell_angle_alpha 90.0000
_cell_angle_beta 115.539(2)
_cell_angle_gamma 90.0000
_cell_formula_units_Z 8
_cell_length_a 14.1391(3)
_cell_length_b 13.7039(3)
_cell_length_c 13.2935(3)
_cell_measurement_temperature 220
_cell_volume 2324.09(10)
_computing_data_reduction 'DAJUST (Vallcorba et al., 2012)'
_computing_publication_material 'PLATON (Spek, 2003)'
_computing_structure_refinement 'RIBOLS (Rius, 2012)'
_computing_structure_solution 'TALP (Vallcorba et al., 2012)'
_diffrn_ambient_temperature 220
_diffrn_detector MYTHEN-II
_diffrn_measurement_device_type 'three-circle diffractometer'
_diffrn_radiation_monochromator 'Si (111)'
_diffrn_radiation_type Synchrotron
_diffrn_radiation_wavelength 0.61969
_exptl_absorpt_coefficient_mu 1.412
_exptl_absorpt_correction_type none
_exptl_crystal_density_diffrn 1.685
_exptl_crystal_F_000 1176
_pd_instr_location
;
'BL04-MSPD, ALBA Synchrotron Light Source (SPAIN)'
;
_pd_meas_2theta_range_inc 0.00400
_pd_meas_2theta_range_max 30.17067
_pd_meas_2theta_range_min 1.99862
_pd_meas_number_of_points 7043
_pd_proc_2theta_range_inc 0.00400
_pd_proc_2theta_range_max 30.17067
_pd_proc_2theta_range_min 3.60400
_pd_proc_ls_background_function 'linear extrapolation of automatically determined points'
_pd_proc_ls_profile_function Pseudo-Voigt
_pd_proc_ls_prof_wR_factor 0.037
_pd_proc_number_of_points 6643
_pd_spec_mounting 'glass capillary'
_pd_spec_mount_mode transmission
_refine_diff_density_max 1.700
_refine_diff_density_min -0.920
_refine_diff_density_rms 0.439
_refine_ls_goodness_of_fit_all 8.593
_refine_ls_hydrogen_treatment constr
_refine_ls_matrix_type full
_refine_ls_number_parameters 87
_refine_ls_number_reflns 1442
_refine_ls_number_restraints 46
_refine_ls_R_I_factor 0.025
_refine_ls_shift/su_max 0.158
_refine_ls_shift/su_mean 0.084
_refine_ls_weighting_details 1/Yobs
_refine_ls_weighting_scheme calc
_cod_data_source_file c6cp02433e3.cif
_cod_data_source_block DiminFeCl4_220K
_cod_original_cell_volume 2324.1(1)
_cod_database_code 7225872

loop_
_symmetry_equiv_pos_as_xyz
+X,+Y,+Z
-X,-Y,-Z
-X,+Y+1/2,-Z+1/2
+X,-Y+1/2,+Z+1/2

loop_
_atom_site_label
_atom_site_type_symbol
_atom_site_thermal_displace_type
_atom_site_fract_x
_atom_site_fract_y
_atom_site_fract_z
_atom_site_occupancy
_atom_site_U_iso_or_equiv
Fe2 Fe Uiso 0.0841(5) 0.7404(5) 1.1486(4) 1.000 0.0537(7)
Fe1 Fe Uiso 0.5982(4) 0.7525(6) 0.4372(4) 1.000 0.0537(7)
Cl2b Cl Uiso 0.2558(7) 0.7472(10) 1.2413(4) 1.000 0.0429(8)
Cl4b Cl Uiso 0.0395(7) 0.7106(6) 0.9710(4) 1.000 0.0429(8)
Cl1b Cl Uiso 0.0274(9) 0.6192(8) 1.2207(4) 1.000 0.0429(8)
Cl3b Cl Uiso 0.0210(8) 0.8856(7) 1.1611(4) 1.000 0.0429(8)
Cl4 Cl Uiso 0.7611(8) 0.7708(8) 0.5331(4) 1.000 0.0429(8)
Cl2 Cl Uiso 0.5669(7) 0.7594(9) 0.2624(4) 1.000 0.0429(8)
Cl1 Cl Uiso 0.5506(8) 0.6094(8) 0.4784(4) 1.000 0.0429(8)
Cl3 Cl Uiso 0.5110(7) 0.8649(8) 0.4752(4) 1.000 0.0429(8)
N1b N Uiso 0.7075(13) 1.0756(11) 0.9221(4) 1.000 0.0676(8)
C2b C Uiso 0.7858(13) 1.0165(12) 0.9426(4) 1.000 0.0790(13)
N3b N Uiso 0.7701(16) 0.9625(11) 0.8543(4) 1.000 0.0676(8)
C4b C Uiso 0.6754(17) 0.9894(14) 0.7734(4) 1.000 0.0790(13)
C5b C Uiso 0.6363(14) 1.0597(13) 0.8134(4) 1.000 0.0790(13)
C1'b C Uiso 0.6900(17) 1.1505(12) 0.9916(4) 1.000 0.0790(13)
C1''b C Uiso 0.8384(18) 0.8827(12) 0.8406(4) 1.000 0.0790(13)
N1 N Uiso 0.2514(19) 0.5235(11) 0.0499(4) 1.000 0.0676(8)
C2 C Uiso 0.1870(17) 0.4728(11) 0.0797(4) 1.000 0.0790(13)
N3 N Uiso 0.2344(18) 0.4534(10) 0.1861(4) 1.000 0.0676(8)
C4 C Uiso 0.3305(18) 0.4904(12) 0.2244(4) 1.000 0.0790(13)
C5 C Uiso 0.3401(17) 0.5341(11) 0.1394(4) 1.000 0.0790(13)
C1' C Uiso 0.228(2) 0.5591(12) -0.0615(4) 1.000 0.0790(13)
C1'' C Uiso 0.1915(19) 0.3991(11) 0.2527(4) 1.000 0.0790(13)
H2b H Uiso 0.84270 1.01360 1.01700 1.000 0.0790
H4b H Uiso 0.64260 0.96850 0.70150 1.000 0.0790
H5b H Uiso 0.57500 1.09220 0.78450 1.000 0.0790
H1A''b H Uiso 0.79620 0.83960 0.78110 1.000 0.0790
H1B''b H Uiso 0.87120 0.84620 0.90870 1.000 0.0790
H1C''b H Uiso 0.89130 0.91210 0.82340 1.000 0.0790
H1A'b H Uiso 0.62170 1.14030 0.98840 1.000 0.0790
H1B'b H Uiso 0.69030 1.20960 0.95300 1.000 0.0790
H1C'b H Uiso 0.74060 1.15550 1.06800 1.000 0.0790
H2 H Uiso 0.11900 0.45370 0.03280 1.000 0.0790
H4 H Uiso 0.38230 0.48720 0.29730 1.000 0.0790
H5 H Uiso 0.39880 0.56710 0.14260 1.000 0.0790
H1A' H Uiso 0.29470 0.56640 -0.06350 1.000 0.0790
H1B' H Uiso 0.18810 0.50940 -0.11330 1.000 0.0790
H1C' H Uiso 0.19050 0.61980 -0.08150 1.000 0.0790
H1B'' H Uiso 0.13150 0.35720 0.21820 1.000 0.0790
H1A'' H Uiso 0.17870 0.44570 0.29930 1.000 0.0790
H1C'' H Uiso 0.25180 0.36050 0.29720 1.000 0.0790

loop_
_geom_angle_atom_site_label_1
_geom_angle_atom_site_label_2
_geom_angle_atom_site_label_3
_geom_angle
_geom_angle_publ_flag
Cl1 Fe1 Cl4 108.9(5) no
Cl1 Fe1 Cl2 111.1(5) no
Cl1 Fe1 Cl3 107.9(5) no
Cl3 Fe1 Cl4 110.9(5) no
Cl2 Fe1 Cl3 110.2(4) no
Cl2 Fe1 Cl4 107.9(4) no
Cl2B Fe2 Cl3B 107.6(5) no
Cl1B Fe2 Cl2B 107.8(5) no
Cl2B Fe2 Cl4B 110.2(4) no
Cl3B Fe2 Cl4B 108.0(4) no
Cl1B Fe2 Cl4B 109.4(4) no
Cl1B Fe2 Cl3B 113.9(5) no
C1'B N1B C5B 121.7(15) no
C2B N1B C5B 107.0(12) no
C1'B N1B C2B 131.3(9) no
C2B N3B C4B 106.4(16) no
C1''B N3B C2B 129.5(13) no
C1''B N3B C4B 124.1(10) no
N1B C2B N3B 111.1(11) no
N3B C4B C5B 108.5(10) no
N1B C5B C4B 107.0(14) no
C1' N1 C2 126.3(17) no
C1' N1 C5 127(2) no
C2 N1 C5 107.2(11) no
H1A'B C1'B H1B'B 110.00 no
N1B C1'B H1B'B 102.00 no
N1B C1'B H1C'B 118.00 no
N1B C1'B H1A'B 108.00 no
H1B'B C1'B H1C'B 109.00 no
H1A'B C1'B H1C'B 110.00 no
H1B''B C1''B H1C''B 110.00 no
N3B C1''B H1B''B 110.00 no
N3B C1''B H1C''B 109.00 no
H1A''B C1''B H1B''B 109.00 no
H1A''B C1''B H1C''B 109.00 no
N3B C1''B H1A''B 110.00 no
N3B C2B H2B 129.00 no
N1B C2B H2B 120.00 no
C1'' N3 C4 125.5(9) no
C2 N3 C1'' 127(2) no
C2 N3 C4 107.5(17) no
C5B C4B H4B 122.00 no
N3B C4B H4B 129.00 no
N1B C5B H5B 120.00 no
C4B C5B H5B 133.00 no
N1 C2 N3 109.3(17) no
N3 C4 C5 107.9(11) no
N1 C5 C4 108(2) no
N1 C1' H1B' 107.00 no
N1 C1' H1C' 115.00 no
N1 C1' H1A' 106.00 no
H1A' C1' H1B' 110.00 no
H1A' C1' H1C' 109.00 no
H1B' C1' H1C' 109.00 no
N3 C2 H2 125.00 no
N1 C2 H2 126.00 no
N3 C1'' H1B'' 121.00 no
N3 C1'' H1A'' 107.00 no
N3 C1'' H1C'' 99.00 no
H1B'' C1'' H1A'' 109.00 no
H1B'' C1'' H1C'' 109.00 no
H1A'' C1'' H1C'' 109.00 no
N3 C4 H4 127.00 no
C5 C4 H4 125.00 no
C4 C5 H5 126.00 no
N1 C5 H5 125.00 no

loop_
_geom_bond_atom_site_label_1
_geom_bond_atom_site_label_2
_geom_bond_distance
_geom_bond_publ_flag
Fe1 Cl3 2.165(13) no
Fe1 Cl1 2.217(13) no
Fe1 Cl2 2.172(7) no
Fe1 Cl4 2.112(12) no
Fe2 Cl3B 2.216(12) no
Fe2 Cl1B 2.232(13) no
Fe2 Cl2B 2.200(11) no
Fe2 Cl4B 2.203(7) no
N1B C1'B 1.47(2) no
N1B C2B 1.30(2) no
N1B C5B 1.377(11) no
N3B C1''B 1.52(3) no
N3B C2B 1.323(15) no
N3B C4B 1.36(2) no
C4B C5B 1.33(3) no
N1 C1' 1.455(13) no
N1 C5 1.31(2) no
N1 C2 1.33(3) no
C1'B H1B'B 0.9600 no
C1'B H1C'B 0.9600 no
C1'B H1A'B 0.9600 no
C1''B H1A''B 0.9600 no
C1''B H1B''B 0.9600 no
C1''B H1C''B 0.9600 no
C2B H2B 0.9700 no
N3 C1'' 1.47(3) no
N3 C4 1.33(3) no
N3 C2 1.305(8) no
C4B H4B 0.9100 no
C5B H5B 0.9000 no
C4 C5 1.34(2) no
C1' H1A' 0.9600 no
C1' H1C' 0.9600 no
C1' H1B' 0.9600 no
C2 H2 0.9300 no
C1'' H1B'' 0.9600 no
C1'' H1A'' 0.9600 no
C1'' H1C'' 0.9600 no
C4 H4 0.9300 no
C5 H5 0.9300 no

loop_
_geom_torsion_atom_site_label_1
_geom_torsion_atom_site_label_2
_geom_torsion_atom_site_label_3
_geom_torsion_atom_site_label_4
_geom_torsion
_geom_torsion_publ_flag
C1'B N1B C2B N3B -178.2(18) no
C5B N1B C2B N3B 0(2) no
C1'B N1B C5B C4B 178.9(17) no
C2B N1B C5B C4B 1(2) no
C1''B N3B C2B N1B -178.4(18) no
C4B N3B C2B N1B 0(2) no
C1''B N3B C4B C5B 179.0(18) no
C2B N3B C4B C5B 1(2) no
N3B C4B C5B N1B -1(2) no
C1' N1 C2 N3 -180.0(18) no
C5 N1 C2 N3 1(2) no
C1' N1 C5 C4 -179.4(18) no
C2 N1 C5 C4 0(2) no
C1'' N3 C2 N1 179.9(17) no
C4 N3 C2 N1 -1(2) no
C2 N3 C4 C5 1(2) no
C1'' N3 C4 C5 180.0(17) no
N3 C4 C5 N1 -1(2) no
